data_2101703
loop_
_publ_author_name
'Withers, Ray L.'
'Lobo, Charlene'
'Thompson, John G.'
'Schmid, Siegbert'

_publ_section_title
;
 A Modulation Wave Approach to the Structural Characterization of Three
 New Cristobalite-Related Sodium Magnesiosilicates
;
_journal_issue 2
_journal_name_full 'Acta Crystallographica Section B'
_journal_page_first 203
_journal_page_last 220
_journal_paper_doi 10.1107/S0108768196012335
_journal_volume 53
_journal_year 1997
_chemical_formula_sum 'Mg0.9 Na1.8 O4 Si1.1'
_chemical_formula_weight 158.15
_chemical_name_systematic
;
Sodium magnesiosilicate
;
_space_group_IT_number 92
_symmetry_cell_setting tetragonal
_symmetry_space_group_name_Hall 'P 4abw 2nw'
_symmetry_space_group_name_H-M 'P 41 21 2'
_cell_angle_alpha 90.0
_cell_angle_beta 90.0
_cell_angle_gamma 90.0
_cell_formula_units_Z 2
_cell_length_a 5.330(6)
_cell_length_b 5.330(6)
_cell_length_c 7.086(5)
_cell_measurement_temperature 293
_cell_volume 201.3(4)
_computing_data_collection 'Siemens ...?'
_computing_structure_refinement GSAS
_diffrn_ambient_temperature 293
_diffrn_measurement_device 'Siemens D-5000'
_diffrn_measurement_method 2\q/\q
_diffrn_radiation_monochromator graphite
_diffrn_radiation_type 'Cu K\a'
_diffrn_radiation_wavelength 1.5418
_diffrn_reflns_theta_max 40.0
_diffrn_reflns_theta_min 5.0
_exptl_absorpt_coefficient_mu 7.544
_exptl_absorpt_correction_type analytical
_exptl_crystal_density_diffrn 2.609
_exptl_crystal_F_000 155.94
_cod_data_source_file ab0354.cif
_cod_data_source_block Na1point8
_cod_original_cell_volume 201.3(2)
_cod_original_formula_sum 'Na1.8 Mg0.9 Si1.1 O4'
_cod_database_code 2101703

loop_
_symmetry_equiv_pos_as_xyz
x,y,z
-x,-y,1/2+z
1/2-y,1/2+x,1/4+z
1/2+y,1/2-x,3/4+z
1/2-x,1/2+y,1/4-z
1/2+x,1/2-y,3/4-z
y,x,-z
-y,-x,1/2-z

loop_
_atom_site_label
_atom_site_fract_x
_atom_site_fract_y
_atom_site_fract_z
_atom_site_U_iso_or_equiv
_atom_site_occupancy
_atom_site_type_symbol
Mg 0.3040(10) 0.3040(10) 0.0 0.038(4) 0.45 Mg
Si 0.3040(10) 0.3040(10) 0.0 0.038(4) 0.55 Si
Na 0.2870(10) 0.2870(10) 0.5 0.075(5) 0.9 Na
O 0.234(2) 0.1260(10) 0.1970(10) 0.046(5) 1 O
